data_2010829
loop_
_publ_author_name
'Kooijman, Huub'
'Spek, Anthony L.'
'Kleijn, Henk'
'Maanen, Hendrik L. van'
'Jastrzebski, Johann T. B. H.'
'Koten, Gerard van'

_publ_section_title
(3<i>R</i>,4<i>S</i>)-3-Phenyl-1-[(<i>R</i>)-1-phenylethyl]-4-[(<i>R</i>)-1-phenylethyliminomethyl]azetidin-2-one
_journal_issue 4
_journal_name_full 'Acta Crystallographica Section C'
_journal_page_first 481
_journal_page_last 483
_journal_paper_doi 10.1107/S0108270100000767
_journal_volume 56
_journal_year 2000
_chemical_formula_moiety 'C26 H26 N2 O'
_chemical_formula_sum 'C26 H26 N2 O'
_chemical_formula_weight 382.49
_chemical_melting_point 360
_chemical_name_systematic
;
(3R,4S)-3-Phenyl-1-[(R)-1-phenylethyl]-4-[(R)-1-phenylethyliminomethyl]azet
idin-2-one
;
_space_group_IT_number 19
_symmetry_cell_setting orthorhombic
_symmetry_space_group_name_Hall 'P 2ac 2ab'
_symmetry_space_group_name_H-M 'P 21 21 21'
_cell_angle_alpha 90
_cell_angle_beta 90
_cell_angle_gamma 90
_cell_formula_units_Z 4
_cell_length_a 9.4958(10)
_cell_length_b 10.1947(8)
_cell_length_c 22.124(2)
_cell_measurement_reflns_used 25
_cell_measurement_temperature 293
_cell_measurement_theta_max 13.98
_cell_measurement_theta_min 11.48
_cell_volume 2141.8(3)
_computing_cell_refinement 'SET4 (de Boer & Duisenberg, 1984)'
_computing_data_collection 'locally modified CAD-4 Software (Enraf-Nonius, 1989)'
_computing_data_reduction 'HELENA (Spek, 1997)'
_computing_molecular_graphics 'PLATON (Spek, 1999)'
_computing_publication_material PLATON
_computing_structure_refinement 'SHELXL97-2 (Sheldrick, 1997)'
_computing_structure_solution 'SHELXS86 (Sheldrick, 1985)'
_diffrn_ambient_temperature 293
_diffrn_measured_fraction_theta_full 1.0
_diffrn_measured_fraction_theta_max 1.0
_diffrn_measurement_device_type 'Enraf-Nonius CAD-4T'
_diffrn_measurement_method '\w/2\q scans'
_diffrn_radiation_monochromator graphite
_diffrn_radiation_source 'rotating anode'
_diffrn_radiation_type 'Mo K\a'
_diffrn_radiation_wavelength .71073
_diffrn_reflns_av_R_equivalents .027
_diffrn_reflns_av_sigmaI/netI .033
_diffrn_reflns_limit_h_max 12
_diffrn_reflns_limit_h_min 0
_diffrn_reflns_limit_k_max 13
_diffrn_reflns_limit_k_min 0
_diffrn_reflns_limit_l_max 28
_diffrn_reflns_limit_l_min -28
_diffrn_reflns_number 5566
_diffrn_reflns_reduction_process
;
 ?
;
_diffrn_reflns_theta_full 27.46
_diffrn_reflns_theta_max 27.46
_diffrn_reflns_theta_min 1.84
_diffrn_standards_decay_% 1
_diffrn_standards_interval_time 60
_diffrn_standards_number 3
_exptl_absorpt_coefficient_mu .072
_exptl_absorpt_correction_type none
_exptl_crystal_colour 'light yellow'
_exptl_crystal_density_diffrn 1.186
_exptl_crystal_density_method 'not measured'
_exptl_crystal_description block
_exptl_crystal_F_000 816
_exptl_crystal_size_max .4
_exptl_crystal_size_mid .4
_exptl_crystal_size_min .2
_refine_diff_density_max .169
_refine_diff_density_min -.164
_refine_ls_abs_structure_details 'see text'
_refine_ls_extinction_coef .0114(16)
_refine_ls_extinction_method 'SHELXL97-2 (Sheldrick, 1997)'
_refine_ls_goodness_of_fit_ref 1.018
_refine_ls_hydrogen_treatment constr
_refine_ls_matrix_type full
_refine_ls_number_parameters 265
_refine_ls_number_reflns 2783
_refine_ls_number_restraints 0
_refine_ls_restrained_S_all 1.018
_refine_ls_R_factor_all .064
_refine_ls_R_factor_gt .040
_refine_ls_shift/su_max .001
_refine_ls_shift/su_mean .000
_refine_ls_structure_factor_coef Fsqd
_refine_ls_weighting_details 'w = 1/[\s^2^(F~o~^2^)+(0.0551P)^2^+0.1317P] where P=(F~o~^2^+2F~c~^2^)/3'
_refine_ls_weighting_scheme calc
_refine_ls_wR_factor_ref .106
_reflns_number_gt 2033
_reflns_number_total 2783
_reflns_threshold_expression I>2\s(I)
_cod_data_source_file ln1096.cif
_cod_data_source_block I
_cod_depositor_comments
;
The following automatic conversions were performed:
'_symmetry_cell_setting' value 'Orthorhombic' changed to 'orthorhombic'
according to '/home/saulius/struct/CIF-dictionaries/cif_core.dic'
dictionary named 'cif_core.dic' version 2.4.1 from 2010-06-29.

Automatic conversion script
Id: cif_fix_enum 1527 2010-12-29 10:47:43Z saulius 

The following automatic conversions were performed:

'_symmetry_cell_setting' value 'Orthorhombic' changed to
'orthorhombic' according to
/home/saulius/struct/CIF-dictionaries/cif_core.dic dictionary named
'cif_core.dic' version 2.4.1 from 2010-06-29.

Automatic conversion script
Id: cif_fix_values 1715 2011-07-08 13:25:40Z adriana 
;
_cod_original_cell_volume 2141.7(3)
_cod_database_code 2010829
_cod_database_fobs_code 2010829

loop_
_symmetry_equiv_pos_as_xyz
x,y,z
1/2-x,-y,1/2+z
1/2+x,1/2-y,-z
-x,1/2+y,1/2-z

loop_
_atom_site_aniso_label
_atom_site_aniso_U_11
_atom_site_aniso_U_22
_atom_site_aniso_U_33
_atom_site_aniso_U_12
_atom_site_aniso_U_13
_atom_site_aniso_U_23
O13 .0583(10) .0700(12) .0638(11) .0150(9) .0054(9) -.0146(10)
N1 .0422(10) .0505(11) .0406(9) -.0002(9) .0022(8) -.0063(9)
N21 .0472(11) .0601(12) .0407(10) .0047(9) .0032(9) -.0052(9)
C2 .0496(12) .0510(13) .0395(11) .0061(12) -.0016(10) -.0003(11)
C3 .0512(12) .0436(12) .0374(10) .0012(11) -.0010(9) -.0017(10)
C4 .0429(11) .0472(12) .0363(10) .0023(10) -.0026(9) -.0040(10)
C5 .0488(12) .0579(13) .0400(11) -.0087(11) -.0026(10) .0031(11)
C6 .0551(16) .112(3) .0647(16) -.0182(17) .0174(14) -.0226(17)
C7 .0344(10) .0477(12) .0413(11) -.0052(10) -.0010(9) .0016(10)
C8 .0554(14) .0500(13) .0474(12) .0050(12) -.0047(12) .0003(11)
C9 .0565(15) .0789(18) .0438(13) .0052(15) -.0064(12) .0078(13)
C10 .0469(14) .093(2) .0502(13) -.0008(15) -.0018(12) -.0188(15)
C11 .0525(15) .0588(16) .0700(16) -.0005(13) -.0015(13) -.0171(14)
C12 .0411(12) .0495(14) .0569(13) -.0031(11) -.0028(11) .0024(11)
C14 .0501(12) .0376(11) .0386(10) -.0037(10) -.0019(10) -.0016(9)
C15 .0531(14) .0610(15) .0463(12) -.0030(13) .0045(11) -.0090(12)
C16 .0740(19) .0783(18) .0386(12) -.0099(16) -.0011(12) -.0130(13)
C17 .0679(17) .0693(17) .0486(14) -.0122(15) -.0162(12) -.0042(13)
C18 .0492(14) .0657(17) .0593(14) -.0074(13) -.0033(12) -.0012(13)
C19 .0552(14) .0547(14) .0427(12) -.0052(12) .0023(11) -.0029(11)
C20 .0421(12) .0534(13) .0373(10) -.0005(11) -.0007(9) -.0040(10)
C22 .0582(15) .0627(16) .0462(12) .0067(13) .0146(12) -.0020(12)
C23 .104(3) .078(2) .116(3) -.024(2) .053(2) -.021(2)
C24 .0488(13) .0658(15) .0345(10) -.0027(13) .0117(10) -.0028(11)
C25 .0542(16) .095(2) .0592(15) -.0116(16) .0068(13) -.0018(16)
C26 .110(3) .100(3) .0658(18) -.042(3) .012(2) -.0222(19)
C27 .147(4) .064(2) .072(2) -.009(2) .042(2) -.0152(17)
C28 .097(2) .0652(19) .079(2) .015(2) .029(2) .0031(17)
C29 .0610(16) .0691(18) .0525(14) .0044(15) .0096(12) .0016(13)

loop_
_atom_site_label
_atom_site_fract_x
_atom_site_fract_y
_atom_site_fract_z
_atom_site_U_iso_or_equiv
_atom_site_thermal_displace_type
_atom_site_occupancy
_atom_site_type_symbol
O13 .30671(19) .31146(19) .43217(8) .0640(6) Uani 1.000 O
N1 .22007(18) .4889(2) .48973(8) .0444(6) Uani 1.000 N
N21 -.0867(2) .5727(2) .57702(8) .0493(6) Uani 1.000 N
C2 .2170(3) .3740(2) .45833(10) .0467(7) Uani 1.000 C
C3 .0588(2) .3552(2) .47042(9) .0441(7) Uani 1.000 C
C4 .0663(2) .4948(2) .49916(9) .0421(6) Uani 1.000 C
C5 .3212(2) .5952(3) .49775(10) .0489(7) Uani 1.000 C
C6 .4662(3) .5575(3) .47531(12) .0773(13) Uani 1.000 C
C7 .3262(2) .6395(2) .56324(9) .0411(6) Uani 1.000 C
C8 .3503(3) .5511(2) .60949(11) .0509(8) Uani 1.000 C
C9 .3594(3) .5941(3) .66879(11) .0597(9) Uani 1.000 C
C10 .3453(3) .7240(3) .68185(13) .0634(9) Uani 1.000 C
C11 .3222(3) .8134(3) .63675(13) .0604(9) Uani 1.000 C
C12 .3117(2) .7708(2) .57735(11) .0492(8) Uani 1.000 C
C14 -.0452(2) .3352(2) .42006(9) .0421(6) Uani 1.000 C
C15 -.0041(3) .3020(3) .36178(10) .0535(8) Uani 1.000 C
C16 -.1051(3) .2837(3) .31704(12) .0636(10) Uani 1.000 C
C17 -.2440(3) .2964(3) .32973(12) .0619(9) Uani 1.000 C
C18 -.2873(3) .3289(3) .38722(12) .0581(9) Uani 1.000 C
C19 -.1873(2) .3484(2) .43204(11) .0509(8) Uani 1.000 C
C20 .0184(2) .5052(2) .56318(9) .0443(7) Uani 1.000 C
C22 -.1294(3) .5709(3) .64164(11) .0557(8) Uani 1.000 C
C23 -.2580(4) .4864(4) .64857(18) .0993(16) Uani 1.000 C
C24 -.1464(3) .7120(3) .66165(9) .0497(7) Uani 1.000 C
C25 -.0329(3) .7761(3) .68612(13) .0695(10) Uani 1.000 C
C26 -.0441(5) .9078(4) .70292(14) .0919(15) Uani 1.000 C
C27 -.1694(5) .9723(4) .69464(15) .0943(16) Uani 1.000 C
C28 -.2815(4) .9089(3) .67113(15) .0804(11) Uani 1.000 C
C29 -.2707(3) .7796(3) .65455(12) .0609(9) Uani 1.000 C
H31 .04460 .28900 .50200 .0530 Uiso 1.000 H
H41 .02180 .56110 .47340 .0510 Uiso 1.000 H
H51 .28880 .66970 .47350 .0590 Uiso 1.000 H
H61 .52900 .63060 .48000 .1160 Uiso 1.000 H
H62 .46090 .53380 .43340 .1160 Uiso 1.000 H
H63 .50060 .48430 .49830 .1160 Uiso 1.000 H
H81 .36050 .46240 .60080 .0610 Uiso 1.000 H
H91 .37510 .53410 .69970 .0720 Uiso 1.000 H
H101 .35140 .75230 .72170 .0760 Uiso 1.000 H
H111 .31360 .90200 .64590 .0730 Uiso 1.000 H
H121 .29470 .83130 .54670 .0590 Uiso 1.000 H
H151 .09090 .29210 .35270 .0640 Uiso 1.000 H
H161 -.07700 .26260 .27800 .0760 Uiso 1.000 H
H171 -.31050 .28300 .29950 .0740 Uiso 1.000 H
H181 -.38270 .33780 .39590 .0700 Uiso 1.000 H
H191 -.21640 .37080 .47080 .0610 Uiso 1.000 H
H201 .06760 .46090 .59330 .0530 Uiso 1.000 H
H221 -.05290 .53150 .66520 .0670 Uiso 1.000 H
H231 -.28830 .48770 .69000 .1490 Uiso 1.000 H
H232 -.23590 .39810 .63700 .1490 Uiso 1.000 H
H233 -.33200 .51950 .62320 .1490 Uiso 1.000 H
H251 .05180 .73180 .69150 .0830 Uiso 1.000 H
H261 .03270 .95130 .71960 .1100 Uiso 1.000 H
H271 -.17720 1.06020 .70530 .1130 Uiso 1.000 H
H281 -.36640 .95300 .66620 .0970 Uiso 1.000 H
H291 -.34850 .73710 .63830 .0730 Uiso 1.000 H

loop_
_atom_type_symbol
_atom_type_description
_atom_type_scat_dispersion_real
_atom_type_scat_dispersion_imag
_atom_type_scat_source
O O .0106 .0060 'International Tables Vol C Tables 4.2.6.8 and 6.1.1.4'
N N .0061 .0033 'International Tables Vol C Tables 4.2.6.8 and 6.1.1.4'
H H .0000 .0000 'International Tables Vol C Tables 4.2.6.8 and 6.1.1.4'
C C .0033 .0016 'International Tables Vol C Tables 4.2.6.8 and 6.1.1.4'

loop_
_geom_angle_atom_site_label_1
_geom_angle_atom_site_label_2
_geom_angle_atom_site_label_3
_geom_angle
_geom_angle_publ_flag
C2 N1 C4 94.93(18) yes
C2 N1 C5 135.6(2) no
C4 N1 C5 127.13(19) no
C20 N21 C22 116.5(2) yes
O13 C2 N1 132.9(2) no
O13 C2 C3 134.8(2) no
N1 C2 C3 92.26(18) yes
C2 C3 C4 84.99(14) yes
C2 C3 C14 122.00(17) no
C4 C3 C14 117.12(16) no
N1 C4 C3 87.16(15) yes
N1 C4 C20 116.03(16) no
C3 C4 C20 115.97(17) no
N1 C5 C6 111.7(2) no
N1 C5 C7 110.95(18) no
C6 C5 C7 111.11(18) no
C5 C7 C8 121.2(2) no
C5 C7 C12 120.0(2) no
C8 C7 C12 118.7(2) no
C7 C8 C9 120.3(2) no
C8 C9 C10 120.1(2) no
C9 C10 C11 120.6(3) no
C10 C11 C12 119.6(3) no
C7 C12 C11 120.7(2) no
C3 C14 C15 122.46(19) no
C3 C14 C19 119.10(18) no
C15 C14 C19 118.4(2) no
C14 C15 C16 120.0(2) no
C15 C16 C17 120.7(3) no
C16 C17 C18 120.3(3) no
C17 C18 C19 119.4(3) no
C14 C19 C18 121.2(2) no
N21 C20 C4 121.01(18) yes
N21 C22 C23 109.1(2) no
N21 C22 C24 107.4(2) no
C23 C22 C24 115.4(3) no
C22 C24 C25 119.0(3) no
C22 C24 C29 122.3(3) no
C25 C24 C29 118.7(3) no
C24 C25 C26 120.2(3) no
C25 C26 C27 119.4(4) no
C26 C27 C28 120.4(4) no
C27 C28 C29 120.3(3) no
C24 C29 C28 121.0(3) no
C2 C3 H31 110.12 no
C4 C3 H31 110.10 no
C14 C3 H31 110.15 no
N1 C4 H41 111.87 no
C3 C4 H41 111.87 no
C20 C4 H41 111.83 no
N1 C5 H51 107.62 no
C6 C5 H51 107.64 no
C7 C5 H51 107.57 no
C5 C6 H61 109.42 no
C5 C6 H62 109.47 no
C5 C6 H63 109.46 no
H61 C6 H62 109.42 no
H61 C6 H63 109.55 no
H62 C6 H63 109.51 no
C7 C8 H81 119.89 no
C9 C8 H81 119.80 no
C8 C9 H91 119.89 no
C10 C9 H91 119.97 no
C9 C10 H101 119.80 no
C11 C10 H101 119.65 no
C10 C11 H111 120.16 no
C12 C11 H111 120.28 no
C7 C12 H121 119.66 no
C11 C12 H121 119.67 no
C14 C15 H151 119.98 no
C16 C15 H151 120.05 no
C15 C16 H161 119.64 no
C17 C16 H161 119.63 no
C16 C17 H171 119.87 no
C18 C17 H171 119.79 no
C17 C18 H181 120.31 no
C19 C18 H181 120.33 no
C14 C19 H191 119.42 no
C18 C19 H191 119.42 no
N21 C20 H201 119.50 no
C4 C20 H201 119.50 no
N21 C22 H221 108.33 no
C23 C22 H221 108.25 no
C24 C22 H221 108.24 no
C22 C23 H231 109.44 no
C22 C23 H232 109.46 no
C22 C23 H233 109.49 no
H231 C23 H232 109.46 no
H231 C23 H233 109.48 no
H232 C23 H233 109.50 no
C24 C25 H251 119.91 no
C26 C25 H251 119.89 no
C25 C26 H261 120.28 no
C27 C26 H261 120.31 no
C26 C27 H271 119.82 no
C28 C27 H271 119.78 no
C27 C28 H281 119.85 no
C29 C28 H281 119.88 no
C24 C29 H291 119.53 no
C28 C29 H291 119.48 no

loop_
_geom_bond_atom_site_label_1
_geom_bond_atom_site_label_2
_geom_bond_site_symmetry_1
_geom_bond_site_symmetry_2
_geom_bond_distance
_geom_bond_publ_flag
O13 C2 . . 1.211(3) yes
N1 C2 . . 1.362(3) yes
N1 C4 . . 1.476(3) yes
N1 C5 . . 1.459(3) no
N21 C20 . . 1.250(3) yes
N21 C22 . . 1.486(3) yes
C2 C3 . . 1.538(3) yes
C3 C4 . . 1.560(3) yes
C3 C14 . . 1.503(3) no
C4 C20 . . 1.491(3) no
C5 C6 . . 1.513(3) no
C5 C7 . . 1.518(3) no
C7 C8 . . 1.383(3) no
C7 C12 . . 1.381(3) no
C8 C9 . . 1.386(3) no
C9 C10 . . 1.362(4) no
C10 C11 . . 1.369(4) no
C11 C12 . . 1.388(4) no
C14 C15 . . 1.389(3) no
C14 C19 . . 1.382(3) no
C15 C16 . . 1.391(4) no
C16 C17 . . 1.355(4) no
C17 C18 . . 1.377(4) no
C18 C19 . . 1.387(4) no
C22 C23 . . 1.502(5) no
C22 C24 . . 1.514(4) no
C24 C25 . . 1.372(4) no
C24 C29 . . 1.376(4) no
C25 C26 . . 1.397(5) no
C26 C27 . . 1.372(6) no
C27 C28 . . 1.350(6) no
C28 C29 . . 1.372(4) no
C3 H31 . . .9807 no
C4 H41 . . .9799 no
C5 H51 . . .9795 no
C6 H61 . . .9601 no
C6 H62 . . .9595 no
C6 H63 . . .9604 no
C8 H81 . . .9295 no
C9 H91 . . .9295 no
C10 H101 . . .9294 no
C11 H111 . . .9293 no
C12 H121 . . .9307 no
C15 H151 . . .9297 no
C16 H161 . . .9292 no
C17 H171 . . .9299 no
C18 H181 . . .9305 no
C19 H191 . . .9294 no
C20 H201 . . .9307 no
C22 H221 . . .9802 no
C23 H231 . . .9608 no
C23 H232 . . .9591 no
C23 H233 . . .9606 no
C25 H251 . . .9301 no
C26 H261 . . .9299 no
C27 H271 . . .9296 no
C28 H281 . . .9295 no
C29 H291 . . .9288 no

loop_
_geom_contact_atom_site_label_1
_geom_contact_atom_site_label_2
_geom_contact_distance
_geom_contact_site_symmetry_2
_geom_contact_publ_flag
O13 C6 3.082(4) . no
O13 C15 3.338(3) . no
O13 C19 3.418(3) 3_556 no
O13 H62 2.6986 . no
O13 H151 2.7073 . no
O13 H31 2.8763 3_556 no
O13 H191 2.8476 3_556 no
O13 H232 2.6589 3_556 no
N1 H81 2.8088 . no
C2 C19 3.442(3) 3_556 no
C6 O13 3.082(4) . no
C7 C20 3.228(3) . no
C8 C20 3.347(3) . no
C11 C25 3.565(4) . no
C15 O13 3.338(3) . no
C19 C2 3.442(3) 3_456 no
C19 O13 3.418(3) 3_456 no
C20 C8 3.347(3) . no
C20 C7 3.228(3) . no
C25 C11 3.565(4) . no
C2 H151 2.7554 . no
C2 H63 3.0494 . no
C2 H62 2.8848 . no
C2 H191 3.0144 3_556 no
C4 H191 3.0328 . no
C8 H201 2.8601 . no
C8 H233 3.0491 1_655 no
C8 H63 2.9244 . no
C10 H291 3.0660 1_655 no
C10 H161 3.0634 2_565 no
C10 H251 2.7963 . no
C11 H251 2.9584 . no
C12 H41 2.8597 3_566 no
C15 H81 3.0990 3_456 no
C15 H281 2.8864 3_566 no
C18 H111 2.9969 3_466 no
C19 H41 3.0793 . no
C19 H111 3.0738 3_466 no
C23 H291 2.7060 . no
C24 H171 3.0775 2_465 no
C25 H171 2.9776 2_465 no
C26 H62 3.0745 3_466 no
C27 H62 3.0918 3_466 no
C29 H231 3.0820 . no
C29 H233 2.8020 . no
C29 H51 2.9346 3_466 no
H31 O13 2.8763 3_456 no
H41 C19 3.0793 . no
H41 C12 2.8597 3_466 no
H41 H121 2.4600 3_466 no
H51 H121 2.3108 . no
H51 C29 2.9346 3_566 no
H62 O13 2.6986 . no
H62 C2 2.8848 . no
H62 C26 3.0745 3_566 no
H62 C27 3.0918 3_566 no
H63 C2 3.0494 . no
H63 C8 2.9244 . no
H81 N1 2.8088 . no
H81 C15 3.0990 3_556 no
H101 H161 2.4827 2_565 no
H111 C18 2.9969 3_566 no
H111 C19 3.0738 3_566 no
H121 H51 2.3108 . no
H121 H41 2.4600 3_566 no
H151 O13 2.7073 . no
H151 C2 2.7554 . no
H151 H232 2.5528 3_556 no
H161 C10 3.0634 2_564 no
H161 H101 2.4827 2_564 no
H171 C24 3.0775 2_464 no
H171 C25 2.9776 2_464 no
H191 C4 3.0328 . no
H191 O13 2.8476 3_456 no
H191 C2 3.0144 3_456 no
H201 C8 2.8601 . no
H201 H221 2.0875 . no
H221 H201 2.0875 . no
H221 H251 2.3445 . no
H231 C29 3.0820 . no
H232 O13 2.6589 3_456 no
H232 H151 2.5528 3_456 no
H233 C8 3.0491 1_455 no
H233 C29 2.8020 . no
H233 H291 2.2488 . no
H251 C10 2.7963 . no
H251 C11 2.9584 . no
H251 H221 2.3445 . no
H281 C15 2.8864 3_466 no
H291 C10 3.0660 1_455 no
H291 C23 2.7060 . no
H291 H233 2.2488 . no

loop_
_geom_hbond_atom_site_label_D
_geom_hbond_atom_site_label_H
_geom_hbond_atom_site_label_A
_geom_hbond_site_symmetry_A
_geom_hbond_distance_DH
_geom_hbond_distance_HA
_geom_hbond_distance_DA
_geom_hbond_angle_DHA
_geom_hbond_publ_flag
C6 H62 Cg3 3_566 .96 3.00 3.741(3) 135 yes
C8 H81 Cg2 3_556 .93 2.89 3.757(3) 156 yes
C11 H111 Cg2 3_566 .93 2.94 3.801(3) 155 yes
C17 H171 Cg3 2_464 .93 2.98 3.753(3) 141 yes
C25 H251 Cg1 1_555 .93 3.14 3.890(3) 139 yes
C29 H291 Cg1 1_455 .93 3.07 3.929(3) 155 yes

loop_
_geom_torsion_atom_site_label_1
_geom_torsion_atom_site_label_2
_geom_torsion_atom_site_label_3
_geom_torsion_atom_site_label_4
_geom_torsion
_geom_torsion_publ_flag
C4 N1 C2 O13 174.6(3) no
C4 N1 C2 C3 -6.51(16) no
C5 N1 C2 O13 11.9(4) no
C5 N1 C2 C3 -169.2(2) no
C2 N1 C4 C3 6.42(16) no
C2 N1 C4 C20 124.05(19) no
C5 N1 C4 C3 171.3(2) no
C5 N1 C4 C20 -71.1(3) no
C2 N1 C5 C6 -13.7(4) no
C2 N1 C5 C7 -138.3(2) no
C4 N1 C5 C6 -171.9(2) no
C4 N1 C5 C7 63.5(3) no
C22 N21 C20 C4 177.1(2) no
C20 N21 C22 C23 -104.5(3) no
C20 N21 C22 C24 129.8(2) no
O13 C2 C3 C14 -56.0(4) no
N1 C2 C3 C4 6.16(16) no
O13 C2 C3 C4 -175.0(3) no
N1 C2 C3 C14 125.2(2) no
C14 C3 C4 N1 -129.24(17) no
C14 C3 C4 C20 113.1(2) no
C2 C3 C4 N1 -5.69(14) no
C2 C3 C4 C20 -123.36(18) no
C4 C3 C14 C15 117.2(2) no
C2 C3 C14 C15 15.4(3) no
C2 C3 C14 C19 -165.52(19) no
C4 C3 C14 C19 -63.7(2) no
C3 C4 C20 N21 -116.2(2) no
N1 C4 C20 N21 143.7(2) no
N1 C5 C7 C8 53.9(3) no
N1 C5 C7 C12 -128.4(2) no
C6 C5 C7 C8 -71.0(3) no
C6 C5 C7 C12 106.6(3) no
C8 C7 C12 C11 .5(3) no
C5 C7 C12 C11 -177.2(2) no
C5 C7 C8 C9 177.7(2) no
C12 C7 C8 C9 .1(4) no
C7 C8 C9 C10 -.3(4) no
C8 C9 C10 C11 -.1(4) no
C9 C10 C11 C12 .7(4) no
C10 C11 C12 C7 -.9(4) no
C3 C14 C15 C16 179.5(2) no
C15 C14 C19 C18 .1(4) no
C19 C14 C15 C16 .4(4) no
C3 C14 C19 C18 -179.0(2) no
C14 C15 C16 C17 -.8(5) no
C15 C16 C17 C18 .6(5) no
C16 C17 C18 C19 -.1(4) no
C17 C18 C19 C14 -.3(4) no
C23 C22 C24 C29 -34.8(4) no
C23 C22 C24 C25 147.1(3) no
N21 C22 C24 C25 -91.0(3) no
N21 C22 C24 C29 87.1(3) no
C22 C24 C25 C26 177.6(3) no
C25 C24 C29 C28 .4(4) no
C29 C24 C25 C26 -.5(4) no
C22 C24 C29 C28 -177.6(3) no
C24 C25 C26 C27 -.1(5) no
C25 C26 C27 C28 .8(5) no
C26 C27 C28 C29 -.8(5) no
C27 C28 C29 C24 .2(5) no

loop_
_cod_related_entry_id
_cod_related_entry_database
_cod_related_entry_code
1 ChemSpider 21182561
